data_2014067
loop_
_publ_author_name
'Glidewell, Christopher'
'Low, John N.'
'Skakle, Janet M. S.'
'Wardell, James L.'

_publ_section_title
;
 Monoclinic pseudosymmetry in 2-phenoxybenzenesulfonamide, a triclinic
 structure having <i>Z</i>' = 4, and spontaneous resolution in
 monoclinic <i>N</i>-methyl-2-phenoxybenzenesulfonamide
;
_journal_issue 5
_journal_name_full 'Acta Crystallographica Section C'
_journal_page_first o364
_journal_page_last o367
_journal_paper_doi 10.1107/S010827010400719X
_journal_volume 60
_journal_year 2004
_chemical_formula_iupac 'C13 H13 N O3 S'
_chemical_formula_moiety 'C13 H13 N O3 S'
_chemical_formula_sum 'C13 H13 N O3 S'
_chemical_formula_weight 263.30
_chemical_name_systematic
;
N-methyl-2-phenoxybenzenesulfonamide
;
_space_group_IT_number 4
_symmetry_cell_setting monoclinic
_symmetry_space_group_name_Hall 'P 2yb'
_symmetry_space_group_name_H-M 'P 1 21 1'
_atom_sites_solution_hydrogens geom
_atom_sites_solution_primary direct
_atom_sites_solution_secondary difmap
_cell_angle_alpha 90.00
_cell_angle_beta 95.226(2)
_cell_angle_gamma 90.00
_cell_formula_units_Z 2
_cell_length_a 5.3804(2)
_cell_length_b 7.9959(4)
_cell_length_c 14.4462(7)
_cell_measurement_reflns_used 2703
_cell_measurement_temperature 120(2)
_cell_measurement_theta_max 27.45
_cell_measurement_theta_min 2.91
_cell_volume 618.91(5)
_computing_cell_refinement 'DENZO-SMN (Otwinowski & Minor, 1997)'
_computing_data_collection 'KappaCCD Server Software (Nonius, 1997)'
_computing_data_reduction DENZO-SMN
_computing_molecular_graphics 'PLATON (Spek, 2003)'
_computing_publication_material 'SHELXL97 and PRPKAPPA (Ferguson, 1999)'
_computing_structure_refinement 'OSCAIL and SHELXL97 (Sheldrick, 1997)'
_computing_structure_solution 'OSCAIL (McArdle, 2003) and SHELXS97 (Sheldrick, 1997)'
_diffrn_ambient_temperature 120(2)
_diffrn_measured_fraction_theta_full 0.996
_diffrn_measured_fraction_theta_max 0.987
_diffrn_measurement_device_type 'Nonius KappaCCD area-detector'
_diffrn_measurement_method '\f scans, and \w scans with \k offsets'
_diffrn_radiation_monochromator graphite
_diffrn_radiation_source 'rotating anode'
_diffrn_radiation_type 'Mo K\a'
_diffrn_radiation_wavelength 0.71073
_diffrn_reflns_av_R_equivalents 0.1158
_diffrn_reflns_av_sigmaI/netI 0.0847
_diffrn_reflns_limit_h_max 6
_diffrn_reflns_limit_h_min -6
_diffrn_reflns_limit_k_max 10
_diffrn_reflns_limit_k_min -10
_diffrn_reflns_limit_l_max 17
_diffrn_reflns_limit_l_min -18
_diffrn_reflns_number 7538
_diffrn_reflns_theta_full 25.00
_diffrn_reflns_theta_max 27.45
_diffrn_reflns_theta_min 2.91
_diffrn_standards_decay_% negligible
_exptl_absorpt_coefficient_mu 0.261
_exptl_absorpt_correction_T_max 0.979
_exptl_absorpt_correction_T_min 0.951
_exptl_absorpt_correction_type multi-scan
_exptl_absorpt_process_details '(SORTAV; Blessing, 1995, 1997)'
_exptl_crystal_colour colourless
_exptl_crystal_density_diffrn 1.413
_exptl_crystal_density_meas ?
_exptl_crystal_density_method 'not measured'
_exptl_crystal_description block
_exptl_crystal_F_000 276
_exptl_crystal_size_max 0.22
_exptl_crystal_size_mid 0.10
_exptl_crystal_size_min 0.08
_refine_diff_density_max 0.211
_refine_diff_density_min -0.476
_refine_ls_abs_structure_details 'Flack (1983), 1188 Friedel pairs'
_refine_ls_abs_structure_Flack 0.20(11)
_refine_ls_extinction_method none
_refine_ls_goodness_of_fit_ref 1.051
_refine_ls_hydrogen_treatment constr
_refine_ls_matrix_type full
_refine_ls_number_parameters 164
_refine_ls_number_reflns 2703
_refine_ls_number_restraints 1
_refine_ls_restrained_S_all 1.051
_refine_ls_R_factor_all 0.0588
_refine_ls_R_factor_gt 0.0550
_refine_ls_shift/su_max 0.000
_refine_ls_shift/su_mean 0.000
_refine_ls_structure_factor_coef Fsqd
_refine_ls_weighting_details 'w = 1/[\s^2^(Fo^2^)+(0.062P)^2^+0.5323P] where P=(Fo^2^+2Fc^2^)/3'
_refine_ls_weighting_scheme calc
_refine_ls_wR_factor_gt 0.1411
_refine_ls_wR_factor_ref 0.1447
_reflns_number_gt 2548
_reflns_number_total 2703
_reflns_threshold_expression I>2\s(I)
_cod_data_source_file sk1716.cif
_cod_data_source_block II
_cod_depositor_comments
;
The following automatic conversions were performed:

'_exptl_crystal_density_meas' value 'not measured' was changed to '?'
- the value is perceived as not measured.

Automatic conversion script
Id: cif_fix_values 3008 2015-01-20 13:52:24Z robertas 
;
_cod_original_sg_symbol_H-M 'P 21'
_cod_database_code 2014067
_cod_database_fobs_code 2014067

loop_
_symmetry_equiv_pos_as_xyz
'x, y, z'
'-x, y+1/2, -z'

loop_
_atom_site_label
_atom_site_fract_x
_atom_site_fract_y
_atom_site_fract_z
_atom_site_U_iso_or_equiv
_atom_site_adp_type
_atom_site_calc_flag
_atom_site_refinement_flags
_atom_site_occupancy
_atom_site_disorder_assembly
_atom_site_disorder_group
_atom_site_type_symbol
S1 0.06643(12) 0.66270(9) 0.88106(5) 0.0193(2) Uani d . 1 . . S
O2 0.4366(4) 0.7311(3) 0.74276(14) 0.0216(5) Uani d . 1 . . O
O11 -0.1415(4) 0.6849(3) 0.93551(15) 0.0265(5) Uani d . 1 . . O
O12 0.0746(5) 0.5187(3) 0.82236(17) 0.0267(5) Uani d . 1 . . O
N1 0.3168(4) 0.6586(4) 0.95212(16) 0.0201(5) Uani d . 1 . . N
C1 0.0851(6) 0.8451(4) 0.8135(2) 0.0201(6) Uani d . 1 . . C
C2 0.2691(5) 0.8611(4) 0.7510(2) 0.0192(6) Uani d . 1 . . C
C3 0.2937(6) 1.0089(4) 0.7025(2) 0.0234(6) Uani d . 1 . . C
C4 0.1366(6) 1.1431(4) 0.7163(2) 0.0255(6) Uani d . 1 . . C
C5 -0.0479(6) 1.1285(4) 0.7776(2) 0.0257(7) Uani d . 1 . . C
C6 -0.0715(6) 0.9809(4) 0.8265(2) 0.0231(6) Uani d . 1 . . C
C11 0.3562(6) 0.7982(5) 1.0182(2) 0.0287(7) Uani d . 1 . . C
C21 0.3989(5) 0.6245(3) 0.6670(2) 0.0187(6) Uani d . 1 . . C
C22 0.1886(6) 0.6314(4) 0.6029(2) 0.0230(7) Uani d . 1 . . C
C23 0.1702(6) 0.5181(4) 0.5290(2) 0.0254(7) Uani d . 1 . . C
C24 0.3555(6) 0.4008(4) 0.5197(2) 0.0272(7) Uani d . 1 . . C
C25 0.5635(6) 0.3962(4) 0.5845(2) 0.0268(7) Uani d . 1 . . C
C26 0.5858(6) 0.5074(4) 0.6584(2) 0.0231(6) Uani d . 1 . . C
H1 0.4508 0.6401 0.9229 0.024 Uiso d R 1 . . H
H11A 0.3841 0.9015 0.9841 0.043 Uiso calc R 1 . . H
H11B 0.5022 0.7749 1.0619 0.043 Uiso calc R 1 . . H
H11C 0.2085 0.8112 1.0525 0.043 Uiso calc R 1 . . H
H3 0.4174 1.0185 0.6599 0.028 Uiso calc R 1 . . H
H4 0.1551 1.2450 0.6839 0.031 Uiso calc R 1 . . H
H5 -0.1572 1.2195 0.7858 0.031 Uiso calc R 1 . . H
H6 -0.1951 0.9721 0.8692 0.028 Uiso calc R 1 . . H
H22 0.0608 0.7114 0.6095 0.028 Uiso calc R 1 . . H
H23 0.0288 0.5216 0.4845 0.030 Uiso calc R 1 . . H
H24 0.3409 0.3239 0.4694 0.033 Uiso calc R 1 . . H
H25 0.6912 0.3162 0.5780 0.032 Uiso calc R 1 . . H
H26 0.7275 0.5036 0.7027 0.028 Uiso calc R 1 . . H

loop_
_atom_site_aniso_label
_atom_site_aniso_U_11
_atom_site_aniso_U_22
_atom_site_aniso_U_33
_atom_site_aniso_U_12
_atom_site_aniso_U_13
_atom_site_aniso_U_23
S1 0.0177(3) 0.0157(3) 0.0243(3) -0.0019(3) 0.0015(2) 0.0018(3)
O2 0.0201(10) 0.0217(10) 0.0226(10) 0.0034(8) -0.0008(8) -0.0045(9)
O11 0.0176(10) 0.0281(13) 0.0346(11) -0.0010(9) 0.0073(8) 0.0084(10)
O12 0.0340(13) 0.0166(11) 0.0287(12) -0.0044(9) -0.0010(10) 0.0006(10)
N1 0.0167(11) 0.0196(11) 0.0238(11) 0.0007(12) 0.0013(8) -0.0008(12)
C1 0.0208(15) 0.0179(14) 0.0214(14) 0.0003(12) 0.0003(11) 0.0002(11)
C2 0.0178(14) 0.0177(13) 0.0220(14) 0.0008(11) 0.0007(11) -0.0014(12)
C3 0.0231(15) 0.0249(16) 0.0227(14) -0.0030(12) 0.0040(11) -0.0007(13)
C4 0.0331(16) 0.0184(15) 0.0249(13) -0.0021(13) 0.0024(11) 0.0027(13)
C5 0.0294(16) 0.0212(17) 0.0271(15) 0.0054(11) 0.0055(12) 0.0006(12)
C6 0.0218(15) 0.0208(14) 0.0273(16) 0.0024(12) 0.0052(12) 0.0020(12)
C11 0.0332(18) 0.0267(16) 0.0263(16) -0.0032(14) 0.0028(13) -0.0058(14)
C21 0.0202(14) 0.0186(16) 0.0179(13) -0.0020(10) 0.0059(10) 0.0002(10)
C22 0.0216(14) 0.0246(17) 0.0225(14) 0.0012(11) 0.0007(10) 0.0006(12)
C23 0.0269(16) 0.0272(16) 0.0217(14) -0.0032(13) 0.0011(12) 0.0010(13)
C24 0.0320(18) 0.0292(17) 0.0216(15) -0.0076(13) 0.0085(13) -0.0065(13)
C25 0.0242(17) 0.0260(16) 0.0314(17) 0.0007(12) 0.0090(13) -0.0035(13)
C26 0.0193(14) 0.0237(15) 0.0265(15) -0.0001(11) 0.0035(11) -0.0035(13)

loop_
_atom_type_symbol
_atom_type_description
_atom_type_scat_dispersion_real
_atom_type_scat_dispersion_imag
_atom_type_scat_source
C C 0.0033 0.0016 'International Tables Vol C Tables 4.2.6.8 and 6.1.1.4'
H H 0.0000 0.0000 'International Tables Vol C Tables 4.2.6.8 and 6.1.1.4'
N N 0.0061 0.0033 'International Tables Vol C Tables 4.2.6.8 and 6.1.1.4'
O O 0.0106 0.0060 'International Tables Vol C Tables 4.2.6.8 and 6.1.1.4'
S S 0.1246 0.1234 'International Tables Vol C Tables 4.2.6.8 and 6.1.1.4'

loop_
_geom_angle_atom_site_label_1
_geom_angle_atom_site_label_2
_geom_angle_atom_site_label_3
_geom_angle
_geom_angle_publ_flag
O12 S1 O11 119.40(15) no
O12 S1 N1 106.87(15) no
O11 S1 N1 107.47(13) no
O12 S1 C1 109.30(13) no
O11 S1 C1 106.73(14) no
N1 S1 C1 106.38(15) no
C11 N1 S1 117.3(2) no
C11 N1 H1 111.2 no
S1 N1 H1 111.7 no
N1 C11 H11A 109.5 no
N1 C11 H11B 109.5 no
H11A C11 H11B 109.5 no
N1 C11 H11C 109.5 no
H11A C11 H11C 109.5 no
H11B C11 H11C 109.5 no
C6 C1 C2 119.0(3) no
C6 C1 S1 120.2(2) no
C2 C1 S1 120.7(2) no
C3 C2 O2 120.1(3) no
C3 C2 C1 120.6(3) no
O2 C2 C1 119.2(3) no
C2 C3 C4 119.8(3) no
C2 C3 H3 120.1 no
C4 C3 H3 120.1 no
C3 C4 C5 120.3(3) no
C3 C4 H4 119.9 no
C5 C4 H4 119.9 no
C6 C5 C4 119.9(3) no
C6 C5 H5 120.1 no
C4 C5 H5 120.1 no
C5 C6 C1 120.5(3) no
C5 C6 H6 119.7 no
C1 C6 H6 119.7 no
C21 O2 C2 118.6(2) no
C26 C21 O2 115.5(3) no
C26 C21 C22 121.2(3) no
O2 C21 C22 123.4(3) no
C21 C22 C23 118.5(3) no
C21 C22 H22 120.7 no
C23 C22 H22 120.7 no
C24 C23 C22 120.8(3) no
C24 C23 H23 119.6 no
C22 C23 H23 119.6 no
C23 C24 C25 119.6(3) no
C23 C24 H24 120.2 no
C25 C24 H24 120.2 no
C26 C25 C24 120.6(3) no
C26 C25 H25 119.7 no
C24 C25 H25 119.7 no
C25 C26 C21 119.3(3) no
C25 C26 H26 120.4 no
C21 C26 H26 120.4 no

loop_
_geom_bond_atom_site_label_1
_geom_bond_atom_site_label_2
_geom_bond_site_symmetry_2
_geom_bond_distance
_geom_bond_publ_flag
S1 O12 . 1.433(2) no
S1 O11 . 1.436(2) no
S1 N1 . 1.618(2) no
S1 C1 . 1.763(3) no
N1 C11 . 1.471(4) no
N1 H1 . 0.8802 no
C11 H11A . 0.98 no
C11 H11B . 0.98 no
C11 H11C . 0.98 no
C1 C6 . 1.398(4) no
C1 C2 . 1.405(4) no
C2 C3 . 1.386(4) no
C2 O2 . 1.388(4) no
C3 C4 . 1.392(5) no
C3 H3 . 0.95 no
C4 C5 . 1.393(4) no
C4 H4 . 0.95 no
C5 C6 . 1.388(4) no
C5 H5 . 0.95 no
C6 H6 . 0.95 no
O2 C21 . 1.388(3) no
C21 C26 . 1.387(4) no
C21 C22 . 1.396(4) no
C22 C23 . 1.397(4) no
C22 H22 . 0.95 no
C23 C24 . 1.384(5) no
C23 H23 . 0.95 no
C24 C25 . 1.393(5) no
C24 H24 . 0.95 no
C25 C26 . 1.386(4) no
C25 H25 . 0.95 no
C26 H26 . 0.95 no

loop_
_geom_hbond_atom_site_label_D
_geom_hbond_atom_site_label_H
_geom_hbond_atom_site_label_A
_geom_hbond_site_symmetry_A
_geom_hbond_distance_DH
_geom_hbond_distance_HA
_geom_hbond_distance_DA
_geom_hbond_angle_DHA
_geom_hbond_publ_flag
N1 H1 O11 1_655 0.88 2.21 2.953(3) 141 y
C26 H26 O12 1_655 0.95 2.43 3.377(4) 174 y
C4 H4 Cg1 1_565 0.95 2.83 3.741(3) 161 y

loop_
_geom_torsion_atom_site_label_1
_geom_torsion_atom_site_label_2
_geom_torsion_atom_site_label_3
_geom_torsion_atom_site_label_4
_geom_torsion
_geom_torsion_publ_flag
O12 S1 N1 C11 178.0(2) no
O11 S1 N1 C11 -52.7(3) no
C1 S1 N1 C11 61.3(3) no
O12 S1 C1 C6 136.2(3) no
O11 S1 C1 C6 5.8(3) no
N1 S1 C1 C6 -108.7(3) no
O12 S1 C1 C2 -48.6(3) no
O11 S1 C1 C2 -179.0(2) no
N1 S1 C1 C2 66.5(3) no
C6 C1 C2 C3 -0.5(4) no
S1 C1 C2 C3 -175.8(2) no
C6 C1 C2 O2 175.4(3) no
S1 C1 C2 O2 0.2(4) no
O2 C2 C3 C4 -175.3(3) no
C1 C2 C3 C4 0.6(5) no
C2 C3 C4 C5 -1.1(5) no
C3 C4 C5 C6 1.4(5) no
C4 C5 C6 C1 -1.3(5) no
C2 C1 C6 C5 0.8(5) no
S1 C1 C6 C5 176.1(3) no
C3 C2 O2 C21 -82.3(3) no
C1 C2 O2 C21 101.8(3) no
C2 O2 C21 C26 174.1(3) no
C2 O2 C21 C22 -6.1(4) no
C26 C21 C22 C23 -0.4(4) no
O2 C21 C22 C23 179.8(3) no
C21 C22 C23 C24 0.4(5) no
C22 C23 C24 C25 -0.4(5) no
C23 C24 C25 C26 0.3(5) no
C24 C25 C26 C21 -0.3(5) no
O2 C21 C26 C25 -179.8(3) no
C22 C21 C26 C25 0.4(4) no

loop_
_cod_related_entry_id
_cod_related_entry_database
_cod_related_entry_code
1 ChemSpider 2284161
